data_7124598
loop_
_publ_author_name
'McCarty, Zachary R.'
'Lastovickova, Dominika N.'
'Bielawski, Christopher W.'

_publ_section_title
;
 A cyclic (alkyl)(amido)carbene: synthesis, study and utility as a
 desulfurization reagent.
;
_journal_issue 31
_journal_name_full 'Chemical communications (Cambridge, England)'
_journal_page_first 5447
_journal_page_last 5450
_journal_paper_doi 10.1039/c6cc01376g
_journal_volume 52
_journal_year 2016
_chemical_formula_moiety 'C29 H43 Cl Ir N O'
_chemical_formula_sum 'C29 H43 Cl Ir N O'
_chemical_formula_weight 649.29
_chemical_name_common 6MAC_IrCODCl
_space_group_crystal_system monoclinic
_space_group_IT_number 14
_space_group_name_Hall '-P 2ybc'
_space_group_name_H-M_alt 'P 1 21/c 1'
_atom_sites_solution_hydrogens geom
_audit_creation_method SHELXL-2014
_cell_angle_alpha 90
_cell_angle_beta 96.061(3)
_cell_angle_gamma 90
_cell_formula_units_Z 4
_cell_length_a 15.8695(19)
_cell_length_b 11.8315(13)
_cell_length_c 14.6016(17)
_cell_measurement_temperature 100(2)
_cell_volume 2726.3(5)
_computing_cell_refinement 'CrystalClear (Rigaku Inc., 2008)'
_computing_data_collection 'CrystalClear (Rigaku Inc., 2008)'
_computing_data_reduction 'CrystalClear (Rigaku Inc., 2008)'
_computing_structure_refinement 'SHELXL-2014 (Sheldrick, 2014)'
_diffrn_ambient_temperature 100(2)
_diffrn_measured_fraction_theta_full 0.968
_diffrn_measured_fraction_theta_max 0.996
_diffrn_measurement_device_type 'Rigaku AFC-12 with Saturn 724+ CCD'
_diffrn_measurement_method 'phi and omega scans'
_diffrn_radiation_type MoK\a
_diffrn_radiation_wavelength 0.71075
_diffrn_reflns_av_R_equivalents 0.0570
_diffrn_reflns_av_unetI/netI 0.0365
_diffrn_reflns_Laue_measured_fraction_full 0.968
_diffrn_reflns_Laue_measured_fraction_max 0.996
_diffrn_reflns_limit_h_max 18
_diffrn_reflns_limit_h_min -18
_diffrn_reflns_limit_k_max 12
_diffrn_reflns_limit_k_min -14
_diffrn_reflns_limit_l_max 17
_diffrn_reflns_limit_l_min -17
_diffrn_reflns_number 30408
_diffrn_reflns_point_group_measured_fraction_full 0.968
_diffrn_reflns_point_group_measured_fraction_max 0.996
_diffrn_reflns_theta_full 25.242
_diffrn_reflns_theta_max 24.999
_diffrn_reflns_theta_min 3.103
_exptl_absorpt_coefficient_mu 5.016
_exptl_absorpt_correction_T_max 1.0000
_exptl_absorpt_correction_T_min 0.6304
_exptl_absorpt_correction_type multi-scan
_exptl_absorpt_process_details
;
Abscor.  T. Higashi (2001). The Rigaku Corporation, Tokyo, Japan.
;
_exptl_crystal_colour orange
_exptl_crystal_density_diffrn 1.582
_exptl_crystal_description block
_exptl_crystal_F_000 1304
_exptl_crystal_size_max 0.34
_exptl_crystal_size_mid 0.10
_exptl_crystal_size_min 0.06
_refine_diff_density_max 1.732
_refine_diff_density_min -2.695
_refine_diff_density_rms 0.157
_refine_ls_extinction_method none
_refine_ls_goodness_of_fit_ref 1.006
_refine_ls_hydrogen_treatment constr
_refine_ls_matrix_type full
_refine_ls_number_parameters 306
_refine_ls_number_reflns 4778
_refine_ls_number_restraints 0
_refine_ls_restrained_S_all 1.006
_refine_ls_R_factor_all 0.0351
_refine_ls_R_factor_gt 0.0328
_refine_ls_shift/su_max 0.000
_refine_ls_shift/su_mean 0.000
_refine_ls_structure_factor_coef Fsqd
_refine_ls_weighting_details 'w=1/[\s^2^(Fo^2^)+(0.0662P)^2^+4.0498P] where P=(Fo^2^+2Fc^2^)/3'
_refine_ls_weighting_scheme calc
_refine_ls_wR_factor_gt 0.0897
_refine_ls_wR_factor_ref 0.0922
_reflns_Friedel_coverage 0.000
_reflns_number_gt 4496
_reflns_number_total 4778
_reflns_threshold_expression 'I > 2\s(I)'
_cod_data_source_file c6cc01376g3.cif
_cod_data_source_block 6MAC_TrCODCl
_cod_original_sg_symbol_H-M 'P 21/c'
_cod_database_code 7124598
_shelx_space_group_comment
;
The symmetry employed for this shelxl refinement is uniquely defined
by the following loop, which should always be used as a source of
symmetry information in preference to the above space-group names.
They are only intended as comments.
;
_shelxl_version_number 2014-3

loop_
_space_group_symop_operation_xyz
'x, y, z'
'-x, y+1/2, -z+1/2'
'-x, -y, -z'
'x, -y-1/2, z-1/2'

loop_
_atom_site_label
_atom_site_type_symbol
_atom_site_fract_x
_atom_site_fract_y
_atom_site_fract_z
_atom_site_U_iso_or_equiv
_atom_site_adp_type
_atom_site_occupancy
_atom_site_site_symmetry_order
_atom_site_calc_flag
_atom_site_refinement_flags_posn
_atom_site_refinement_flags_adp
Ir1 Ir 0.16119(2) 0.70074(2) 0.71034(2) 0.01806(10) Uani 1 1 d . .
Cl1 Cl 0.21141(7) 0.75020(10) 0.86422(7) 0.0257(2) Uani 1 1 d . .
N1 N 0.3258(2) 0.5849(3) 0.7073(2) 0.0157(7) Uani 1 1 d . .
O1 O 0.44930(19) 0.4890(3) 0.7346(2) 0.0315(7) Uani 1 1 d . .
C1 C 0.2801(3) 0.6812(4) 0.6932(3) 0.0179(9) Uani 1 1 d . .
C5 C 0.3349(3) 0.7846(3) 0.6779(3) 0.0201(9) Uani 1 1 d . .
C2 C 0.4147(3) 0.5795(4) 0.7344(3) 0.0214(9) Uani 1 1 d . .
C10 C 0.2846(2) 0.4742(3) 0.6982(3) 0.0189(8) Uani 1 1 d . .
C25 C 0.1015(3) 0.5966(4) 0.6056(3) 0.0275(10) Uani 1 1 d . .
H25 H 0.1402 0.5435 0.5799 0.033 Uiso 1 1 calc R U
C11 C 0.2632(3) 0.4199(4) 0.7773(3) 0.0217(9) Uani 1 1 d . .
C7 C 0.3698(3) 0.7733(4) 0.5842(3) 0.0246(9) Uani 1 1 d . .
H7A H 0.4004 0.7034 0.5822 0.037 Uiso 1 1 calc R U
H7B H 0.4073 0.8353 0.5758 0.037 Uiso 1 1 calc R U
H7C H 0.3237 0.7740 0.5360 0.037 Uiso 1 1 calc R U
C4 C 0.4052(3) 0.7901(3) 0.7585(3) 0.0230(10) Uani 1 1 d . .
H4A H 0.4409 0.8549 0.7497 0.028 Uiso 1 1 calc R U
H4B H 0.3793 0.8024 0.8150 0.028 Uiso 1 1 calc R U
C15 C 0.2712(3) 0.4253(4) 0.6106(3) 0.0219(9) Uani 1 1 d . .
C26 C 0.1064(3) 0.7088(4) 0.5707(3) 0.0335(13) Uani 1 1 d . .
H26 H 0.1480 0.7176 0.5262 0.040 Uiso 1 1 calc R U
C19 C 0.2807(3) 0.4692(4) 0.8730(3) 0.0238(9) Uani 1 1 d . .
H19 H 0.2982 0.5480 0.8666 0.029 Uiso 1 1 calc R U
C6 C 0.2855(3) 0.8957(4) 0.6760(3) 0.0286(10) Uani 1 1 d . .
H6A H 0.2383 0.8919 0.6293 0.043 Uiso 1 1 calc R U
H6B H 0.3220 0.9569 0.6626 0.043 Uiso 1 1 calc R U
H6C H 0.2653 0.9080 0.7349 0.043 Uiso 1 1 calc R U
C17 C 0.2367(3) 0.4541(4) 0.4376(3) 0.0340(11) Uani 1 1 d . .
H17A H 0.2452 0.3763 0.4225 0.051 Uiso 1 1 calc R U
H17B H 0.2500 0.5011 0.3874 0.051 Uiso 1 1 calc R U
H17C H 0.1786 0.4656 0.4482 0.051 Uiso 1 1 calc R U
C29 C 0.0509(3) 0.8053(4) 0.7294(4) 0.0392(14) Uani 1 1 d . .
H29 H 0.0595 0.8579 0.7814 0.047 Uiso 1 1 calc R U
C16 C 0.2944(3) 0.4851(4) 0.5244(3) 0.0239(9) Uani 1 1 d . .
H16 H 0.2884 0.5665 0.5343 0.029 Uiso 1 1 calc R U
C22 C 0.0300(3) 0.6965(5) 0.7536(4) 0.0379(15) Uani 1 1 d . .
H22 H 0.0277 0.6851 0.8198 0.046 Uiso 1 1 calc R U
C3 C 0.4612(3) 0.6852(4) 0.7706(3) 0.0231(10) Uani 1 1 d . .
C21 C 0.2024(3) 0.4692(4) 0.9253(3) 0.0326(11) Uani 1 1 d . .
H21A H 0.1576 0.5102 0.8906 0.049 Uiso 1 1 calc R U
H21B H 0.2157 0.5045 0.9842 0.049 Uiso 1 1 calc R U
H21C H 0.1846 0.3927 0.9339 0.049 Uiso 1 1 calc R U
C20 C 0.3535(3) 0.4068(4) 0.9282(3) 0.0338(11) Uani 1 1 d . .
H20A H 0.3395 0.3281 0.9320 0.051 Uiso 1 1 calc R U
H20B H 0.3625 0.4380 0.9891 0.051 Uiso 1 1 calc R U
H20C H 0.4041 0.4150 0.8982 0.051 Uiso 1 1 calc R U
C12 C 0.2259(3) 0.3137(4) 0.7662(3) 0.0290(11) Uani 1 1 d . .
H12 H 0.2096 0.2763 0.8175 0.035 Uiso 1 1 calc R U
C9 C 0.5432(3) 0.6959(4) 0.7246(4) 0.0337(12) Uani 1 1 d . .
H9A H 0.5734 0.6256 0.7299 0.051 Uiso 1 1 calc R U
H9B H 0.5778 0.7546 0.7544 0.051 Uiso 1 1 calc R U
H9C H 0.5298 0.7144 0.6607 0.051 Uiso 1 1 calc R U
C13 C 0.2123(3) 0.2621(4) 0.6805(4) 0.0356(11) Uani 1 1 d . .
H13 H 0.1888 0.1902 0.6746 0.043 Uiso 1 1 calc R U
C24 C 0.0238(3) 0.5410(5) 0.6363(3) 0.0357(12) Uani 1 1 d . .
H24A H 0.0411 0.4750 0.6729 0.043 Uiso 1 1 calc R U
H24B H -0.0122 0.5157 0.5825 0.043 Uiso 1 1 calc R U
C23 C -0.0270(3) 0.6187(5) 0.6926(4) 0.0393(13) Uani 1 1 d . .
H23A H -0.0654 0.6637 0.6513 0.047 Uiso 1 1 calc R U
H23B H -0.0607 0.5735 0.7305 0.047 Uiso 1 1 calc R U
C18 C 0.3861(3) 0.4633(5) 0.5079(3) 0.0374(12) Uani 1 1 d . .
H18A H 0.4228 0.4861 0.5611 0.056 Uiso 1 1 calc R U
H18B H 0.3994 0.5059 0.4553 0.056 Uiso 1 1 calc R U
H18C H 0.3938 0.3842 0.4967 0.056 Uiso 1 1 calc R U
C27 C 0.0320(4) 0.7885(5) 0.5547(4) 0.0488(16) Uani 1 1 d . .
H27A H -0.0194 0.7450 0.5397 0.059 Uiso 1 1 calc R U
H27B H 0.0397 0.8369 0.5026 0.059 Uiso 1 1 calc R U
C14 C 0.2345(3) 0.3196(4) 0.6039(3) 0.0319(11) Uani 1 1 d . .
H14 H 0.2244 0.2858 0.5463 0.038 Uiso 1 1 calc R U
C28 C 0.0225(4) 0.8610(6) 0.6385(4) 0.0545(16) Uani 1 1 d . .
H28A H 0.0550 0.9299 0.6337 0.065 Uiso 1 1 calc R U
H28B H -0.0366 0.8823 0.6380 0.065 Uiso 1 1 calc R U
C8 C 0.4859(3) 0.6663(5) 0.8738(3) 0.0381(12) Uani 1 1 d . .
H8A H 0.4356 0.6613 0.9048 0.057 Uiso 1 1 calc R U
H8B H 0.5200 0.7284 0.8985 0.057 Uiso 1 1 calc R U
H8C H 0.5176 0.5973 0.8827 0.057 Uiso 1 1 calc R U

loop_
_atom_site_aniso_label
_atom_site_aniso_U_11
_atom_site_aniso_U_22
_atom_site_aniso_U_33
_atom_site_aniso_U_23
_atom_site_aniso_U_13
_atom_site_aniso_U_12
Ir1 0.01595(13) 0.02693(15) 0.01085(13) -0.00029(5) -0.00064(8) 0.00345(5)
Cl1 0.0313(6) 0.0330(7) 0.0121(5) -0.0049(4) -0.0005(4) 0.0023(5)
N1 0.0166(16) 0.0183(18) 0.0117(15) -0.0008(13) -0.0012(13) -0.0023(13)
O1 0.0210(16) 0.0246(18) 0.047(2) 0.0027(15) -0.0041(14) 0.0076(13)
C1 0.025(2) 0.023(2) 0.0049(18) 0.0005(15) -0.0053(16) 0.0003(18)
C5 0.020(2) 0.023(2) 0.016(2) 0.0025(16) -0.0002(18) -0.0024(16)
C2 0.017(2) 0.030(3) 0.0163(19) 0.0060(17) -0.0008(16) -0.0026(18)
C10 0.017(2) 0.020(2) 0.019(2) 0.0000(16) -0.0040(16) -0.0001(16)
C25 0.018(2) 0.046(3) 0.018(2) -0.009(2) -0.0010(17) 0.0000(19)
C11 0.017(2) 0.025(2) 0.022(2) 0.0016(17) -0.0032(16) -0.0027(17)
C7 0.030(2) 0.030(2) 0.014(2) 0.0041(18) 0.0042(18) -0.0080(19)
C4 0.024(2) 0.025(2) 0.019(2) -0.0011(16) -0.0020(19) -0.0074(17)
C15 0.021(2) 0.023(2) 0.021(2) -0.0045(17) -0.0030(17) -0.0017(17)
C26 0.018(2) 0.066(4) 0.015(2) 0.001(2) -0.0049(19) 0.004(2)
C19 0.024(2) 0.031(2) 0.0159(19) 0.0054(17) -0.0028(17) -0.0061(18)
C6 0.035(3) 0.020(2) 0.030(2) 0.0062(19) 0.003(2) -0.001(2)
C17 0.040(3) 0.037(3) 0.025(2) -0.007(2) -0.001(2) -0.002(2)
C29 0.026(3) 0.051(4) 0.040(3) -0.013(2) -0.001(2) 0.020(2)
C16 0.029(2) 0.026(2) 0.0164(19) -0.0035(17) 0.0010(17) -0.0004(18)
C22 0.016(2) 0.071(4) 0.028(3) -0.009(2) 0.007(2) 0.005(2)
C3 0.018(2) 0.033(3) 0.017(2) 0.0027(17) -0.0013(18) -0.0042(17)
C21 0.031(3) 0.044(3) 0.023(2) 0.006(2) 0.0034(19) -0.006(2)
C20 0.033(3) 0.041(3) 0.025(2) 0.007(2) -0.009(2) -0.002(2)
C12 0.033(3) 0.028(3) 0.025(2) 0.0074(18) -0.002(2) -0.0073(19)
C9 0.021(3) 0.040(3) 0.040(3) 0.001(2) 0.003(2) -0.0048(18)
C13 0.043(3) 0.022(2) 0.040(3) -0.001(2) -0.002(2) -0.010(2)
C24 0.021(2) 0.055(3) 0.030(3) -0.009(2) 0.000(2) -0.009(2)
C23 0.018(2) 0.066(4) 0.035(3) -0.005(3) 0.005(2) -0.005(2)
C18 0.037(3) 0.047(3) 0.029(2) -0.003(2) 0.008(2) 0.000(2)
C27 0.039(3) 0.066(4) 0.039(3) 0.015(3) -0.013(3) 0.015(3)
C14 0.042(3) 0.031(3) 0.022(2) -0.008(2) -0.004(2) -0.006(2)
C28 0.047(4) 0.055(4) 0.058(4) 0.001(3) -0.012(3) 0.023(3)
C8 0.034(3) 0.052(3) 0.025(2) -0.001(2) -0.013(2) 0.014(3)

loop_
_atom_type_symbol
_atom_type_description
_atom_type_scat_dispersion_real
_atom_type_scat_dispersion_imag
_atom_type_scat_source
C C 0.0033 0.0016 'International Tables Vol C Tables 4.2.6.8 and 6.1.1.4'
H H 0.0000 0.0000 'International Tables Vol C Tables 4.2.6.8 and 6.1.1.4'
Cl Cl 0.1484 0.1585 'International Tables Vol C Tables 4.2.6.8 and 6.1.1.4'
Ir Ir -1.4442 7.9887 'International Tables Vol C Tables 4.2.6.8 and 6.1.1.4'
N N 0.0061 0.0033 'International Tables Vol C Tables 4.2.6.8 and 6.1.1.4'
O O 0.0106 0.0060 'International Tables Vol C Tables 4.2.6.8 and 6.1.1.4'

loop_
_geom_angle_atom_site_label_1
_geom_angle_atom_site_label_2
_geom_angle_atom_site_label_3
_geom_angle
C1 Ir1 C25 101.84(17)
C1 Ir1 C26 100.73(19)
C25 Ir1 C26 39.28(18)
C1 Ir1 C29 152.3(2)
C25 Ir1 C29 96.8(2)
C26 Ir1 C29 81.1(2)
C1 Ir1 C22 167.9(2)
C25 Ir1 C22 80.33(18)
C26 Ir1 C22 88.5(2)
C29 Ir1 C22 36.5(2)
C1 Ir1 Cl1 85.26(12)
C25 Ir1 Cl1 155.45(13)
C26 Ir1 Cl1 162.77(14)
C29 Ir1 Cl1 86.18(16)
C22 Ir1 Cl1 88.14(15)
C1 N1 C2 125.3(4)
C1 N1 C10 120.9(3)
C2 N1 C10 113.8(3)
N1 C1 C5 113.1(4)
N1 C1 Ir1 126.3(3)
C5 C1 Ir1 119.8(3)
C6 C5 C1 113.1(4)
C6 C5 C4 107.9(4)
C1 C5 C4 107.4(3)
C6 C5 C7 106.9(4)
C1 C5 C7 108.9(3)
C4 C5 C7 112.7(4)
O1 C2 N1 118.6(4)
O1 C2 C3 121.8(4)
N1 C2 C3 119.4(4)
C11 C10 C15 122.6(4)
C11 C10 N1 118.9(3)
C15 C10 N1 118.4(4)
C26 C25 C24 126.1(4)
C26 C25 Ir1 71.3(3)
C24 C25 Ir1 110.9(3)
C26 C25 H25 113.6
C24 C25 H25 113.6
Ir1 C25 H25 113.6
C12 C11 C10 117.3(4)
C12 C11 C19 119.4(4)
C10 C11 C19 123.4(4)
C5 C7 H7A 109.5
C5 C7 H7B 109.5
H7A C7 H7B 109.5
C5 C7 H7C 109.5
H7A C7 H7C 109.5
H7B C7 H7C 109.5
C3 C4 C5 114.9(4)
C3 C4 H4A 108.5
C5 C4 H4A 108.5
C3 C4 H4B 108.5
C5 C4 H4B 108.5
H4A C4 H4B 107.5
C14 C15 C10 117.5(4)
C14 C15 C16 120.1(4)
C10 C15 C16 122.4(4)
C25 C26 C27 124.5(5)
C25 C26 Ir1 69.5(3)
C27 C26 Ir1 114.1(4)
C25 C26 H26 113.7
C27 C26 H26 113.7
Ir1 C26 H26 113.7
C11 C19 C21 112.4(4)
C11 C19 C20 110.8(4)
C21 C19 C20 110.3(4)
C11 C19 H19 107.7
C21 C19 H19 107.7
C20 C19 H19 107.7
C5 C6 H6A 109.5
C5 C6 H6B 109.5
H6A C6 H6B 109.5
C5 C6 H6C 109.5
H6A C6 H6C 109.5
H6B C6 H6C 109.5
C16 C17 H17A 109.5
C16 C17 H17B 109.5
H17A C17 H17B 109.5
C16 C17 H17C 109.5
H17A C17 H17C 109.5
H17B C17 H17C 109.5
C22 C29 C28 125.0(6)
C22 C29 Ir1 73.9(3)
C28 C29 Ir1 107.7(4)
C22 C29 H29 114.2
C28 C29 H29 114.2
Ir1 C29 H29 114.2
C18 C16 C15 111.8(4)
C18 C16 C17 109.1(4)
C15 C16 C17 113.5(4)
C18 C16 H16 107.4
C15 C16 H16 107.4
C17 C16 H16 107.4
C29 C22 C23 124.0(5)
C29 C22 Ir1 69.7(3)
C23 C22 Ir1 111.3(3)
C29 C22 H22 114.5
C23 C22 H22 114.5
Ir1 C22 H22 114.5
C2 C3 C4 112.0(4)
C2 C3 C9 108.7(4)
C4 C3 C9 113.2(4)
C2 C3 C8 106.6(4)
C4 C3 C8 108.5(4)
C9 C3 C8 107.6(4)
C19 C21 H21A 109.5
C19 C21 H21B 109.5
H21A C21 H21B 109.5
C19 C21 H21C 109.5
H21A C21 H21C 109.5
H21B C21 H21C 109.5
C19 C20 H20A 109.5
C19 C20 H20B 109.5
H20A C20 H20B 109.5
C19 C20 H20C 109.5
H20A C20 H20C 109.5
H20B C20 H20C 109.5
C13 C12 C11 121.7(4)
C13 C12 H12 119.1
C11 C12 H12 119.1
C3 C9 H9A 109.5
C3 C9 H9B 109.5
H9A C9 H9B 109.5
C3 C9 H9C 109.5
H9A C9 H9C 109.5
H9B C9 H9C 109.5
C14 C13 C12 118.9(4)
C14 C13 H13 120.6
C12 C13 H13 120.6
C25 C24 C23 113.2(4)
C25 C24 H24A 108.9
C23 C24 H24A 108.9
C25 C24 H24B 108.9
C23 C24 H24B 108.9
H24A C24 H24B 107.7
C22 C23 C24 111.6(4)
C22 C23 H23A 109.3
C24 C23 H23A 109.3
C22 C23 H23B 109.3
C24 C23 H23B 109.3
H23A C23 H23B 108.0
C16 C18 H18A 109.5
C16 C18 H18B 109.5
H18A C18 H18B 109.5
C16 C18 H18C 109.5
H18A C18 H18C 109.5
H18B C18 H18C 109.5
C26 C27 C28 111.9(5)
C26 C27 H27A 109.2
C28 C27 H27A 109.2
C26 C27 H27B 109.2
C28 C27 H27B 109.2
H27A C27 H27B 107.9
C15 C14 C13 122.0(4)
C15 C14 H14 119.0
C13 C14 H14 119.0
C29 C28 C27 114.7(5)
C29 C28 H28A 108.6
C27 C28 H28A 108.6
C29 C28 H28B 108.6
C27 C28 H28B 108.6
H28A C28 H28B 107.6
C3 C8 H8A 109.5
C3 C8 H8B 109.5
H8A C8 H8B 109.5
C3 C8 H8C 109.5
H8A C8 H8C 109.5
H8B C8 H8C 109.5

loop_
_geom_bond_atom_site_label_1
_geom_bond_atom_site_label_2
_geom_bond_distance
Ir1 C1 1.944(5)
Ir1 C25 2.109(4)
Ir1 C26 2.133(5)
Ir1 C29 2.185(5)
Ir1 C22 2.239(5)
Ir1 Cl1 2.3765(10)
N1 C1 1.354(6)
N1 C2 1.426(5)
N1 C10 1.463(5)
O1 C2 1.203(5)
C1 C5 1.531(6)
C5 C6 1.528(6)
C5 C4 1.536(6)
C5 C7 1.536(6)
C2 C3 1.519(6)
C10 C11 1.395(6)
C10 C15 1.400(6)
C25 C26 1.426(7)
C25 C24 1.507(6)
C25 H25 0.9800
C11 C12 1.391(6)
C11 C19 1.514(6)
C7 H7A 0.9600
C7 H7B 0.9600
C7 H7C 0.9600
C4 C3 1.526(6)
C4 H4A 0.9700
C4 H4B 0.9700
C15 C14 1.378(6)
C15 C16 1.522(6)
C26 C27 1.509(7)
C26 H26 0.9800
C19 C21 1.525(6)
C19 C20 1.528(6)
C19 H19 0.9800
C6 H6A 0.9600
C6 H6B 0.9600
C6 H6C 0.9600
C17 C16 1.528(6)
C17 H17A 0.9600
C17 H17B 0.9600
C17 H17C 0.9600
C29 C22 1.385(7)
C29 C28 1.508(8)
C29 H29 0.9800
C16 C18 1.522(6)
C16 H16 0.9800
C22 C23 1.512(7)
C22 H22 0.9800
C3 C9 1.531(7)
C3 C8 1.532(6)
C21 H21A 0.9600
C21 H21B 0.9600
C21 H21C 0.9600
C20 H20A 0.9600
C20 H20B 0.9600
C20 H20C 0.9600
C12 C13 1.388(7)
C12 H12 0.9300
C9 H9A 0.9600
C9 H9B 0.9600
C9 H9C 0.9600
C13 C14 1.386(7)
C13 H13 0.9300
C24 C23 1.520(7)
C24 H24A 0.9700
C24 H24B 0.9700
C23 H23A 0.9700
C23 H23B 0.9700
C18 H18A 0.9600
C18 H18B 0.9600
C18 H18C 0.9600
C27 C28 1.515(9)
C27 H27A 0.9700
C27 H27B 0.9700
C14 H14 0.9300
C28 H28A 0.9700
C28 H28B 0.9700
C8 H8A 0.9600
C8 H8B 0.9600
C8 H8C 0.9600
